data_4503187
loop_
_publ_author_name
'Williams, Colleen A.'
'Blake, Alexander J.'
'Wilson, Claire'
'Hubberstey, Peter'
'Schr\"oder, Martin'

_publ_section_title
;
 Novel Metal&#x2212;Organic Frameworks Derived from Group II Metal Cations
 and Aryldicarboxylate Anionic Ligands
;
_journal_issue 3
_journal_name_full 'Crystal Growth &amp; Design'
_journal_page_first 911
_journal_paper_doi 10.1021/cg700731d
_journal_volume 8
_journal_year 2008
_chemical_formula_moiety 'C23 H23 Ca N O5'
_chemical_formula_sum 'C23 H23 Ca N O5'
_chemical_formula_weight 433.50
_chemical_name_systematic
; 
 ? 
;
_space_group_IT_number 62
_symmetry_cell_setting orthorhombic
_symmetry_space_group_name_Hall '-P 2ac 2n'
_symmetry_space_group_name_H-M 'P n m a'
_atom_sites_solution_hydrogens geom
_atom_sites_solution_primary direct
_atom_sites_solution_secondary difmap
_audit_creation_method SHELXL-97
_cell_angle_alpha 90.00
_cell_angle_beta 90.00
_cell_angle_gamma 90.00
_cell_formula_units_Z 4
_cell_length_a 6.8739(11)
_cell_length_b 25.022(4)
_cell_length_c 12.785(2)
_cell_measurement_reflns_used 3253
_cell_measurement_temperature 150(2)
_cell_measurement_theta_max 25.27
_cell_measurement_theta_min 2.92
_cell_volume 2199.0(6)
_computing_cell_refinement 'Bruker SAINT version 6.36a (Bruker, 2002)'
_computing_data_collection 'Bruker SMART version 5.624 (Bruker, 2001)'
_computing_data_reduction 'Bruker SAINT; Bruker SHELXTL (Bruker, 2001)'
_computing_molecular_graphics ' ?'
_computing_publication_material
;
enCIFer(Allen et al.,2004);PLATON(Spek,2003)
;
_computing_structure_refinement 'SHELXL-97 (Sheldrick, 1997)'
_computing_structure_solution 'SHELXS-97 (Sheldrick, 1990)'
_diffrn_ambient_temperature 150(2)
_diffrn_measured_fraction_theta_full 0.995
_diffrn_measured_fraction_theta_max 0.995
_diffrn_measurement_device_type 'Bruker SMART1000 CCD area detector'
_diffrn_measurement_method \w
_diffrn_radiation_monochromator graphite
_diffrn_radiation_source 'sealed tube'
_diffrn_radiation_type MoK\a
_diffrn_radiation_wavelength 0.71073
_diffrn_reflns_av_R_equivalents 0.0339
_diffrn_reflns_av_sigmaI/netI 0.0261
_diffrn_reflns_limit_h_max 8
_diffrn_reflns_limit_h_min -8
_diffrn_reflns_limit_k_max 29
_diffrn_reflns_limit_k_min -21
_diffrn_reflns_limit_l_max 15
_diffrn_reflns_limit_l_min -14
_diffrn_reflns_number 10495
_diffrn_reflns_theta_full 24.99
_diffrn_reflns_theta_max 24.99
_diffrn_reflns_theta_min 1.79
_diffrn_standards_decay_% 0
_diffrn_standards_number 0
_exptl_absorpt_coefficient_mu 0.318
_exptl_absorpt_correction_T_max 1.00
_exptl_absorpt_correction_T_min 0.80
_exptl_absorpt_correction_type multi-scan
_exptl_absorpt_process_details 'Sadabs v2.03'
_exptl_crystal_colour ORANGE
_exptl_crystal_density_diffrn 1.309
_exptl_crystal_density_method 'not measured'
_exptl_crystal_description NEEDLE
_exptl_crystal_F_000 912
_exptl_crystal_size_max 0.41
_exptl_crystal_size_mid 0.11
_exptl_crystal_size_min 0.08
_refine_diff_density_max 0.78
_refine_diff_density_min -0.45
_refine_diff_density_rms 0.09
_refine_ls_extinction_method none
_refine_ls_goodness_of_fit_ref 1.102
_refine_ls_hydrogen_treatment constr
_refine_ls_matrix_type full
_refine_ls_number_parameters 156
_refine_ls_number_reflns 1979
_refine_ls_number_restraints 62
_refine_ls_restrained_S_all 1.114
_refine_ls_R_factor_all 0.1059
_refine_ls_R_factor_gt 0.0874
_refine_ls_shift/su_max 0.000
_refine_ls_shift/su_mean 0.000
_refine_ls_structure_factor_coef Fsqd
_refine_ls_weighting_details 'calc w=1/[\s^2^(Fo^2^)+(0.0889P)^2^+6.9538P] where P=(Fo^2^+2Fc^2^)/3'
_refine_ls_weighting_scheme calc
_refine_ls_wR_factor_gt 0.2154
_refine_ls_wR_factor_ref 0.2310
_reflns_number_gt 1553
_reflns_number_total 1979
_reflns_threshold_expression >2\s(I)
_cod_data_source_file cg700731d.cif
_cod_data_source_block 6
_cod_depositor_comments
;
The following automatic conversions were performed:

'_symmetry_cell_setting' value 'Orthorhombic' changed to
'orthorhombic' according to
/home/saulius/struct/CIF-dictionaries/cif_core.dic dictionary named
'cif_core.dic' version 2.4.1 from 2010-06-29.

Automatic conversion script
Id: cif_fix_values 1715 2011-07-08 13:25:40Z adriana 
;
_cod_original_cell_volume 2199.1(6)
_cod_database_code 4503187

loop_
_symmetry_equiv_pos_as_xyz
'x, y, z'
'-x+1/2, -y, z+1/2'
'-x, y+1/2, -z'
'x+1/2, -y+1/2, -z+1/2'
'-x, -y, -z'
'x-1/2, y, -z-1/2'
'x, -y-1/2, z'
'-x-1/2, y-1/2, z-1/2'

loop_
_atom_site_label
_atom_site_type_symbol
_atom_site_fract_x
_atom_site_fract_y
_atom_site_fract_z
_atom_site_U_iso_or_equiv
_atom_site_adp_type
_atom_site_occupancy
_atom_site_symmetry_multiplicity
_atom_site_calc_flag
_atom_site_refinement_flags
_atom_site_disorder_assembly
_atom_site_disorder_group
Ca1 Ca 0.55937(16) 0.2500 0.70981(10) 0.0360(4) Uani 1 2 d SU . .
O1 O 0.4851(7) 0.3180(2) 0.5802(4) 0.1004(19) Uani 1 1 d U . .
O2 O 0.2614(5) 0.30885(14) 0.7018(3) 0.0561(9) Uani 1 1 d U . .
C1 C 0.3309(8) 0.3328(3) 0.6237(5) 0.0661(15) Uani 1 1 d U . .
C2 C 0.2282(9) 0.3824(3) 0.5853(5) 0.0746(17) Uani 1 1 d U . .
C3 C 0.3051(12) 0.4115(3) 0.5033(7) 0.107(3) Uani 1 1 d U A .
H3A H 0.4206 0.3994 0.4701 0.128 Uiso 1 1 calc R . .
C4 C 0.331(2) 0.4994(6) 0.4058(12) 0.101(5) Uiso 0.50 1 d PDU A 1
H4A H 0.4388 0.4823 0.3669 0.121 Uiso 0.50 1 calc PR A 1
H4B H 0.3855 0.5273 0.4523 0.121 Uiso 0.50 1 calc PR A 1
C4' C 0.262(3) 0.4822(5) 0.3603(9) 0.095(5) Uiso 0.50 1 d PDU A 2
H4'1 H 0.1678 0.4688 0.3079 0.115 Uiso 0.50 1 calc PR A 2
H4'2 H 0.3943 0.4719 0.3378 0.115 Uiso 0.50 1 calc PR A 2
C5 C 0.2165(12) 0.4580(3) 0.4688(7) 0.112(3) Uani 1 1 d DU . .
C6 C 0.0482(10) 0.4748(3) 0.5166(6) 0.084(2) Uani 1 1 d U . .
C7 C -0.0337(10) 0.4453(3) 0.5990(7) 0.102(3) Uani 1 1 d U . .
C8 C 0.182(2) 0.5236(6) 0.3302(10) 0.090(4) Uiso 0.50 1 d PDU . 1
H8A H 0.1146 0.4951 0.2903 0.107 Uiso 0.50 1 calc PR . 1
H8B H 0.2458 0.5481 0.2802 0.107 Uiso 0.50 1 calc PR . 1
C8' C 0.2468(17) 0.5440(5) 0.3685(14) 0.090(4) Uiso 0.50 1 d PDU . 2
H8'1 H 0.3383 0.5579 0.4218 0.108 Uiso 0.50 1 calc PR . 2
H8'2 H 0.2763 0.5610 0.3004 0.108 Uiso 0.50 1 calc PR . 2
C9 C 0.0592(10) 0.3989(3) 0.6311(6) 0.098(3) Uani 1 1 d U A .
H9A H 0.0043 0.3783 0.6861 0.117 Uiso 1 1 calc R . .
O3 O 0.3795(6) 0.2500 0.8834(3) 0.0478(12) Uani 1 2 d SDU . .
C10 C 0.454(2) 0.2500 0.9672(7) 0.084(6) Uiso 0.50 2 d SPDU . 1
N1 N 0.3863(18) 0.2500 1.0645(8) 0.060(3) Uiso 0.50 2 d SPDU . 1
C11 C 0.463(4) 0.2103(8) 1.1404(16) 0.079(8) Uiso 0.25 1 d PDU . 1
C12 C 0.352(6) 0.1579(9) 1.142(3) 0.091(9) Uiso 0.25 1 d PDU . 1
C13 C 0.207(2) 0.2769(8) 1.0946(17) 0.069(6) Uiso 0.25 1 d PDU . 1
C14 C 0.253(5) 0.3318(10) 1.140(4) 0.111(13) Uiso 0.25 1 d PDU . 1
C10' C 0.386(3) 0.2868(5) 0.9475(9) 0.045(4) Uiso 0.25 1 d PDU . -2
N1' N 0.428(3) 0.2842(6) 1.0492(9) 0.062(5) Uiso 0.25 1 d PDU . -2
C11' C 0.437(5) 0.3335(10) 1.112(2) 0.119(14) Uiso 0.25 1 d PDU . -2
C12' C 0.270(7) 0.3365(17) 1.189(3) 0.15(2) Uiso 0.25 1 d PDU . -2
C13' C 0.529(4) 0.2364(8) 1.0891(19) 0.098(10) Uiso 0.25 1 d PDU . -2
C14' C 0.386(6) 0.1950(14) 1.132(4) 0.16(2) Uiso 0.25 1 d PDU . -2

loop_
_atom_site_aniso_label
_atom_site_aniso_U_11
_atom_site_aniso_U_22
_atom_site_aniso_U_33
_atom_site_aniso_U_23
_atom_site_aniso_U_13
_atom_site_aniso_U_12
Ca1 0.0169(6) 0.0515(8) 0.0396(7) 0.000 -0.0007(5) 0.000
O1 0.057(2) 0.140(4) 0.104(3) 0.078(3) 0.002(2) 0.012(3)
O2 0.0406(18) 0.0511(19) 0.077(2) 0.0219(17) -0.0135(16) -0.0094(14)
C1 0.045(3) 0.078(4) 0.075(3) 0.036(3) -0.025(2) -0.012(2)
C2 0.050(3) 0.084(4) 0.090(4) 0.045(3) -0.027(3) -0.011(2)
C3 0.082(5) 0.110(6) 0.128(6) 0.075(5) 0.010(4) 0.015(4)
C5 0.084(5) 0.105(6) 0.146(7) 0.079(5) 0.016(4) 0.012(4)
C6 0.061(4) 0.093(5) 0.097(5) 0.057(4) -0.018(3) -0.004(3)
C7 0.063(4) 0.116(6) 0.128(6) 0.082(5) -0.003(4) 0.011(3)
C9 0.066(4) 0.110(5) 0.117(6) 0.075(5) -0.005(3) 0.007(3)
O3 0.026(2) 0.082(3) 0.035(2) 0.000 -0.0032(17) 0.000

loop_
_atom_type_symbol
_atom_type_description
_atom_type_scat_dispersion_real
_atom_type_scat_dispersion_imag
_atom_type_scat_source
C C 0.0033 0.0016 'International Tables Vol C Tables 4.2.6.8 and 6.1.1.4'
H H 0.0000 0.0000 'International Tables Vol C Tables 4.2.6.8 and 6.1.1.4'
N N 0.0061 0.0033 'International Tables Vol C Tables 4.2.6.8 and 6.1.1.4'
O O 0.0106 0.0060 'International Tables Vol C Tables 4.2.6.8 and 6.1.1.4'
Ca Ca 0.2262 0.3064 'International Tables Vol C Tables 4.2.6.8 and 6.1.1.4'

loop_
_geom_angle_atom_site_label_1
_geom_angle_atom_site_label_2
_geom_angle_atom_site_label_3
_geom_angle
_geom_angle_site_symmetry_1
_geom_angle_site_symmetry_3
O2 Ca1 O2 78.86(19) 4_556 6_657
O2 Ca1 O1 90.77(17) 4_556 7_565
O2 Ca1 O1 154.61(15) 6_657 7_565
O2 Ca1 O1 154.61(15) 4_556 .
O2 Ca1 O1 90.77(17) 6_657 .
O1 Ca1 O1 89.0(3) 7_565 .
O2 Ca1 O3 72.87(11) 4_556 6_657
O2 Ca1 O3 72.87(11) 6_657 6_657
O1 Ca1 O3 81.96(14) 7_565 6_657
O1 Ca1 O3 81.96(14) . 6_657
O2 Ca1 O2 97.78(13) 4_556 7_565
O2 Ca1 O2 151.20(9) 6_657 7_565
O1 Ca1 O2 52.63(14) 7_565 7_565
O1 Ca1 O2 102.14(16) . 7_565
O3 Ca1 O2 133.95(10) 6_657 7_565
O2 Ca1 O2 151.20(9) 4_556 .
O2 Ca1 O2 97.78(13) 6_657 .
O1 Ca1 O2 102.14(16) 7_565 .
O1 Ca1 O2 52.63(14) . .
O3 Ca1 O2 133.95(10) 6_657 .
O2 Ca1 O2 71.36(15) 7_565 .
O2 Ca1 O3 82.28(12) 4_556 .
O2 Ca1 O3 82.28(12) 6_657 .
O1 Ca1 O3 119.56(15) 7_565 .
O1 Ca1 O3 119.56(15) . .
O3 Ca1 O3 147.56(14) 6_657 .
O2 Ca1 O3 68.94(11) 7_565 .
O2 Ca1 O3 68.94(11) . .
O2 Ca1 C1 93.26(15) 4_556 7_565
O2 Ca1 C1 171.65(17) 6_657 7_565
O1 Ca1 C1 26.24(17) 7_565 7_565
O1 Ca1 C1 97.57(19) . 7_565
O3 Ca1 C1 107.66(14) 6_657 7_565
O2 Ca1 C1 26.47(14) 7_565 7_565
O2 Ca1 C1 87.78(14) . 7_565
O3 Ca1 C1 94.00(15) . 7_565
O2 Ca1 C1 171.65(17) 4_556 .
O2 Ca1 C1 93.26(15) 6_657 .
O1 Ca1 C1 97.57(19) 7_565 .
O1 Ca1 C1 26.24(17) . .
O3 Ca1 C1 107.66(15) 6_657 .
O2 Ca1 C1 87.78(14) 7_565 .
O2 Ca1 C1 26.47(14) . .
O3 Ca1 C1 94.00(15) . .
C1 Ca1 C1 94.5(2) 7_565 .
O2 Ca1 C10' 72.5(3) 4_556 4_556
O2 Ca1 C10' 94.0(3) 6_657 4_556
O1 Ca1 C10' 60.7(3) 7_565 4_556
O1 Ca1 C10' 85.4(3) . 4_556
O3 Ca1 C10' 21.5(3) 6_657 4_556
O2 Ca1 C10' 112.4(3) 7_565 4_556
O2 Ca1 C10' 136.3(3) . 4_556
O3 Ca1 C10' 154.7(3) . 4_556
C1 Ca1 C10' 86.2(3) 7_565 4_556
C1 Ca1 C10' 111.2(3) . 4_556
O2 Ca1 C10' 94.0(3) 4_556 6_657
O2 Ca1 C10' 72.5(3) 6_657 6_657
O1 Ca1 C10' 85.4(3) 7_565 6_657
O1 Ca1 C10' 60.7(3) . 6_657
O3 Ca1 C10' 21.5(3) 6_657 6_657
O2 Ca1 C10' 136.3(3) 7_565 6_657
O2 Ca1 C10' 112.4(3) . 6_657
O3 Ca1 C10' 154.7(3) . 6_657
C1 Ca1 C10' 111.2(3) 7_565 6_657
C1 Ca1 C10' 86.2(3) . 6_657
C10' Ca1 C10' 34.0(5) 4_556 6_657
C1 O1 Ca1 94.7(3) . .
C1 O2 Ca1 156.5(4) . 6_557
C1 O2 Ca1 90.2(3) . .
Ca1 O2 Ca1 95.49(12) 6_557 .
O1 C1 O2 122.1(5) . .
O1 C1 C2 119.6(5) . .
O2 C1 C2 118.2(6) . .
O1 C1 Ca1 59.0(3) . .
O2 C1 Ca1 63.4(3) . .
C2 C1 Ca1 172.0(4) . .
C9 C2 C3 119.4(6) . .
C9 C2 C1 120.5(6) . .
C3 C2 C1 120.1(6) . .
C2 C3 C5 121.1(8) . .
C2 C3 H3A 119.5 . .
C5 C3 H3A 119.5 . .
C5 C4 C8 104.7(10) . .
C5 C4 H4A 110.8 . .
C8 C4 H4A 110.8 . .
C5 C4 H4B 110.8 . .
C8 C4 H4B 110.8 . .
H4A C4 H4B 108.9 . .
C5 C4' C8' 108.5(10) . .
C5 C4' H4'1 110.0 . .
C8' C4' H4'1 110.0 . .
C5 C4' H4'2 110.0 . .
C8' C4' H4'2 110.0 . .
H4'1 C4' H4'2 108.4 . .
C6 C5 C3 119.1(6) . .
C6 C5 C4 117.3(9) . .
C3 C5 C4 120.7(9) . .
C6 C5 C4' 116.6(9) . .
C3 C5 C4' 121.8(9) . .
C5 C6 C7 120.6(6) . .
C5 C6 C6 120.6(8) . 5_566
C7 C6 C6 118.8(9) . 5_566
C9 C7 C6 118.6(7) . .
C9 C7 C8' 120.1(8) . 5_566
C6 C7 C8' 119.3(8) . 5_566
C9 C7 C8 122.9(8) . 5_566
C6 C7 C8 115.5(9) . 5_566
C2 C9 C7 121.2(6) . .
C2 C9 H9A 119.4 . .
C7 C9 H9A 119.4 . .
C10' O3 C10' 96.6(14) 7_565 .
C10 O3 Ca1 144.1(8) . 6_557
C10' O3 Ca1 110.5(8) 7_565 6_557
C10' O3 Ca1 110.5(8) . 6_557
C10 O3 Ca1 125.2(8) . .
C10' O3 Ca1 124.2(8) 7_565 .
C10' O3 Ca1 124.2(8) . .
Ca1 O3 Ca1 90.70(13) 6_557 .
O3 C10 N1 133.7(13) . .
C10 N1 C13 123.0(11) . 7_565
C10 N1 C13 123.0(11) . .
C10 N1 C11 119.1(12) . .
C13 N1 C11 115.9(15) . .
C10 N1 C11 119.1(12) . 7_565
C13 N1 C11 115.9(15) 7_565 7_565
N1 C11 C12 114.3(14) . .
N1 C11 C14 96.2(15) . 7_565
C12 C11 C11 150.0(17) . 7_565
C14 C11 C11 126.2(12) 7_565 7_565
C14 C12 C11 99(3) 7_565 .
C13 C13 C14 154(2) 7_565 .
N1 C13 C14 110.1(14) . .
C13 C13 C11 99.8(9) 7_565 7_565
C13 C13 C12 144.4(10) 7_565 7_565
N1 C13 C12 92.0(12) . 7_565
C12 C14 C13 122(3) 7_565 .
O3 C10' N1' 128.3(12) . .
N1' C10' Ca1 139.6(14) . 6_557
C10' N1' C13' 118.6(13) . .
C10' N1' C11' 120.1(15) . .
C13' N1' C11' 118.1(19) . .
N1' C11' C12' 111.4(15) . .
N1' C13' C14' 112.1(15) . .
C4 C8 C7 105.4(11) . 5_566
C4 C8 H8A 110.7 . .
C7 C8 H8A 110.7 5_566 .
C4 C8 H8B 110.7 . .
C7 C8 H8B 110.7 5_566 .
H8A C8 H8B 108.8 . .
C7 C8' C4' 104.7(11) 5_566 .
C7 C8' H8'1 110.8 5_566 .
C4' C8' H8'1 110.8 . .
C7 C8' H8'2 110.8 5_566 .
C4' C8' H8'2 110.8 . .
H8'1 C8' H8'2 108.9 . .

loop_
_geom_bond_atom_site_label_1
_geom_bond_atom_site_label_2
_geom_bond_distance
_geom_bond_site_symmetry_2
Ca1 O2 2.319(3) 4_556
Ca1 O2 2.319(3) 6_657
Ca1 O1 2.429(4) 7_565
Ca1 O1 2.429(4) .
Ca1 O3 2.502(4) 6_657
Ca1 O2 2.525(4) 7_565
Ca1 O2 2.525(4) .
Ca1 O3 2.540(4) .
Ca1 C1 2.824(6) 7_565
Ca1 C1 2.824(6) .
Ca1 C10' 3.154(14) 4_556
Ca1 C10' 3.154(14) 6_657
O1 C1 1.253(8) .
O2 C1 1.259(6) .
O2 Ca1 2.319(3) 6_557
C1 C2 1.509(8) .
C2 C9 1.366(10) .
C2 C3 1.381(9) .
C3 C5 1.385(10) .
C3 H3A 0.9500 .
C4 C5 1.531(9) .
C4 C8 1.534(9) .
C4 H4A 0.9900 .
C4 H4B 0.9900 .
C4' C5 1.547(9) .
C4' C8' 1.551(9) .
C4' H4'1 0.9900 .
C4' H4'2 0.9900 .
C5 C6 1.374(11) .
C6 C7 1.405(9) .
C6 C6 1.485(12) 5_566
C7 C9 1.386(9) .
C7 C8' 1.546(12) 5_566
C7 C8 1.569(13) 5_566
C8 C7 1.569(13) 5_566
C8 H8A 0.9900 .
C8 H8B 0.9900 .
C8' C7 1.546(12) 5_566
C8' H8'1 0.9900 .
C8' H8'2 0.9900 .
C9 H9A 0.9500 .
O3 C10 1.190(9) .
O3 C10' 1.234(9) 7_565
O3 C10' 1.234(9) .
O3 Ca1 2.502(4) 6_557
C10 N1 1.330(9) .
N1 C13 1.455(9) 7_565
N1 C13 1.455(9) .
N1 C11 1.483(10) .
N1 C11 1.483(10) 7_565
C11 C12 1.515(10) .
C13 C14 1.524(10) .
C10' N1' 1.334(9) .
C10' Ca1 3.154(14) 6_557
N1' C13' 1.472(10) .
N1' C11' 1.475(10) .
C11' C12' 1.512(10) .
C13' C14' 1.523(10) .
